data_4316338
loop_
_publ_author_name
'Louise S. Natrajan'
'Ntai M. Khoabane'
'Benjamin L. Dadds'
'Christopher A. Muryn'
'Robin G. Pritchard'
'Sarah L. Heath'
'Alan M. Kenwright'
'Ilya Kuprov'
'Stephen Faulkner'

_publ_section_title
;
 Probing the Structure, Conformation, and Stereochemical Exchange in a
 Family of Lanthanide Complexes Derived from Tetrapyridyl-Appended Cyclen
;
_journal_name_full 'Inorganic Chemistry'
_journal_page_first 7700
_journal_page_last 7709
_journal_paper_doi 10.1021/ic100447m
_journal_volume 49
_journal_year 2010
_chemical_formula_moiety 'C8 H40 N8'
_chemical_formula_sum 'C32 H40 N8'
_chemical_formula_weight 536.72
_chemical_name_common
;
 1,4,7,10-(2-pyridylmethyl)-1,4,7,10-tetra aza cyclodecane
;
_chemical_name_systematic
;
 1,4,7,10-(2-pyridylmethyl)-1,4,7,10-tetra aza cyclodecane
;
_space_group_IT_number 14
_symmetry_cell_setting monoclinic
_symmetry_space_group_name_Hall '-P 2yn'
_symmetry_space_group_name_H-M 'P 1 21/n 1'
_atom_sites_solution_hydrogens geom
_atom_sites_solution_primary direct
_atom_sites_solution_secondary difmap
_audit_creation_method SHELXL-97
_cell_angle_alpha 90.00
_cell_angle_beta 112.802(7)
_cell_angle_gamma 90.00
_cell_formula_units_Z 2
_cell_length_a 14.7979(12)
_cell_length_b 6.5984(5)
_cell_length_c 15.9867(12)
_cell_measurement_reflns_used 3620
_cell_measurement_temperature 100(2)
_cell_measurement_theta_max 31.7836
_cell_measurement_theta_min 2.5776
_cell_volume 1439.0(2)
_computing_cell_refinement
;
CrysAlis RED, Oxford Diffraction Ltd., 
Version 1.171.30.2 (release 11-05-2006 CrysAlis171 .NET) 
(compiled May 11 2006,17:41:17)
;
_computing_data_collection
;
CrysAlis CCD, Oxford Diffraction Ltd., 
Version 1.171.30.2 (release 11-05-2006 CrysAlis171 .NET) 
(compiled May 11 2006,17:41:17)
;
_computing_data_reduction
;
CrysAlis RED, Oxford Diffraction Ltd., 
Version 1.171.30.2 (release 11-05-2006 CrysAlis171 .NET) 
(compiled May 11 2006,17:41:17)
;
_computing_molecular_graphics 'Bruker SHELXTL'
_computing_publication_material 'Bruker SHELXTL'
_computing_structure_refinement 'SHELXL-97 (Sheldrick, 1997)'
_computing_structure_solution 'SHELXS-97 (Sheldrick, 1990)'
_diffrn_ambient_temperature 100(2)
_diffrn_detector_area_resol_mean 8.3367
_diffrn_measured_fraction_theta_full 0.995
_diffrn_measured_fraction_theta_max 0.995
_diffrn_measurement_device_type 'multiwire proportional'
_diffrn_measurement_method 'phi and omega scans'
_diffrn_radiation_monochromator graphite
_diffrn_radiation_source 'fine-focus sealed tube'
_diffrn_radiation_type MoK\a
_diffrn_radiation_wavelength 0.71073
_diffrn_reflns_av_R_equivalents 0.0432
_diffrn_reflns_av_sigmaI/netI 0.0634
_diffrn_reflns_limit_h_max 17
_diffrn_reflns_limit_h_min -18
_diffrn_reflns_limit_k_max 8
_diffrn_reflns_limit_k_min -8
_diffrn_reflns_limit_l_max 19
_diffrn_reflns_limit_l_min -19
_diffrn_reflns_number 10545
_diffrn_reflns_theta_full 26.36
_diffrn_reflns_theta_max 26.36
_diffrn_reflns_theta_min 2.99
_exptl_absorpt_coefficient_mu 0.076
_exptl_absorpt_correction_T_max 1.18422
_exptl_absorpt_correction_T_min 0.84748
_exptl_absorpt_correction_type multi-scan
_exptl_absorpt_process_details
;
CrysAlis RED, Oxford Diffraction Ltd., 
Version 1.171.30.2 (release 11-05-2006 CrysAlis171 .NET) 
(compiled May 11 2006,17:41:17) 
Empirical absorption correction using spherical harmonics, 
implemented in SCALE3 ABSPACK scaling algorithm.
;
_exptl_crystal_colour colourless
_exptl_crystal_density_diffrn 1.239
_exptl_crystal_density_method 'not measured'
_exptl_crystal_description rhombahedral
_exptl_crystal_F_000 576
_exptl_crystal_size_max 0.6
_exptl_crystal_size_mid 0.4
_exptl_crystal_size_min 0.3
_refine_diff_density_max 0.146
_refine_diff_density_min -0.177
_refine_diff_density_rms 0.037
_refine_ls_extinction_coef 0.0049(13)
_refine_ls_extinction_expression Fc^*^=kFc[1+0.001xFc^2^\l^3^/sin(2\q)]^-1/4^
_refine_ls_extinction_method SHELXL
_refine_ls_goodness_of_fit_ref 0.833
_refine_ls_hydrogen_treatment constr
_refine_ls_matrix_type full
_refine_ls_number_parameters 182
_refine_ls_number_reflns 2929
_refine_ls_number_restraints 0
_refine_ls_restrained_S_all 0.833
_refine_ls_R_factor_all 0.0621
_refine_ls_R_factor_gt 0.0341
_refine_ls_shift/su_max 0.000
_refine_ls_shift/su_mean 0.000
_refine_ls_structure_factor_coef Fsqd
_refine_ls_weighting_details 'calc w=1/[\s^2^(Fo^2^)+(0.0420P)^2^+0.0000P] where P=(Fo^2^+2Fc^2^)/3'
_refine_ls_weighting_scheme calc
_refine_ls_wR_factor_gt 0.0698
_refine_ls_wR_factor_ref 0.0731
_reflns_number_gt 1790
_reflns_number_total 2929
_reflns_threshold_expression >2sigma(I)
_cod_data_source_file ic100447m_si_006.cif
_cod_data_source_block sf1
_cod_original_cell_volume 1438.99(19)
_cod_database_code 4316338

loop_
_symmetry_equiv_pos_as_xyz
'x, y, z'
'-x+1/2, y+1/2, -z+1/2'
'-x, -y, -z'
'x-1/2, -y-1/2, z-1/2'

loop_
_atom_site_label
_atom_site_type_symbol
_atom_site_fract_x
_atom_site_fract_y
_atom_site_fract_z
_atom_site_U_iso_or_equiv
_atom_site_adp_type
_atom_site_occupancy
_atom_site_symmetry_multiplicity
_atom_site_calc_flag
_atom_site_refinement_flags
_atom_site_disorder_assembly
_atom_site_disorder_group
N1 N 0.42364(7) 0.85249(15) 0.37614(6) 0.0257(3) Uani 1 1 d . . .
N2 N 0.34554(7) 1.02514(15) 0.53093(6) 0.0267(3) Uani 1 1 d . . .
N5 N 0.38045(7) 0.92132(16) 0.14008(7) 0.0308(3) Uani 1 1 d . . .
N6 N 0.13192(7) 0.95891(15) 0.58744(7) 0.0286(3) Uani 1 1 d . . .
C21 C 0.22598(9) 0.93391(18) 0.59855(8) 0.0259(3) Uani 1 1 d . . .
C11 C 0.39424(8) 0.98638(19) 0.22339(8) 0.0263(3) Uani 1 1 d . . .
C25 C 0.09252(9) 0.8160(2) 0.62298(8) 0.0308(3) Uani 1 1 d . . .
H25A H 0.0271 0.8302 0.6149 0.037 Uiso 1 1 calc R . .
C24 C 0.14278(9) 0.6506(2) 0.67051(8) 0.0330(3) Uani 1 1 d . . .
H24A H 0.1126 0.5572 0.6948 0.040 Uiso 1 1 calc R . .
C12 C 0.43543(9) 1.1738(2) 0.25536(8) 0.0346(3) Uani 1 1 d . . .
H12A H 0.4432 1.2161 0.3133 0.042 Uiso 1 1 calc R . .
C2 C 0.30064(9) 0.90532(19) 0.44770(8) 0.0301(3) Uani 1 1 d . . .
H2A H 0.2727 0.9968 0.3966 0.036 Uiso 1 1 calc R . .
H2B H 0.2475 0.8255 0.4519 0.036 Uiso 1 1 calc R . .
C3 C 0.40278(9) 1.19677(19) 0.51864(8) 0.0295(3) Uani 1 1 d . . .
H3A H 0.3595 1.3115 0.4943 0.035 Uiso 1 1 calc R . .
H3B H 0.4308 1.1597 0.4750 0.035 Uiso 1 1 calc R . .
C23 C 0.23937(9) 0.6266(2) 0.68124(8) 0.0336(3) Uani 1 1 d . . .
H23A H 0.2756 0.5159 0.7128 0.040 Uiso 1 1 calc R . .
C15 C 0.40938(9) 1.0439(2) 0.08843(8) 0.0323(3) Uani 1 1 d . . .
H15A H 0.3999 1.0002 0.0303 0.039 Uiso 1 1 calc R . .
C1 C 0.37238(9) 0.76431(18) 0.42991(8) 0.0288(3) Uani 1 1 d . . .
H1A H 0.4209 0.7203 0.4878 0.035 Uiso 1 1 calc R . .
H1B H 0.3370 0.6450 0.3986 0.035 Uiso 1 1 calc R . .
C14 C 0.45238(9) 1.2308(2) 0.11587(9) 0.0311(3) Uani 1 1 d . . .
H14A H 0.4724 1.3095 0.0779 0.037 Uiso 1 1 calc R . .
C20 C 0.26908(9) 1.0987(2) 0.56033(9) 0.0317(3) Uani 1 1 d . . .
H20A H 0.2171 1.1604 0.5090 0.038 Uiso 1 1 calc R . .
H20B H 0.2966 1.2026 0.6061 0.038 Uiso 1 1 calc R . .
C8 C 0.51526(9) 0.74179(19) 0.39260(8) 0.0301(3) Uani 1 1 d . . .
H8A H 0.5359 0.7674 0.3429 0.036 Uiso 1 1 calc R . .
H8B H 0.5033 0.5975 0.3939 0.036 Uiso 1 1 calc R . .
C22 C 0.28117(9) 0.76889(19) 0.64450(8) 0.0305(3) Uani 1 1 d . . .
H22A H 0.3459 0.7547 0.6504 0.037 Uiso 1 1 calc R . .
C10 C 0.36005(9) 0.8479(2) 0.27988(8) 0.0312(3) Uani 1 1 d . . .
H10A H 0.2943 0.8868 0.2728 0.037 Uiso 1 1 calc R . .
H10B H 0.3572 0.7103 0.2576 0.037 Uiso 1 1 calc R . .
C13 C 0.46465(9) 1.2967(2) 0.20114(8) 0.0347(3) Uani 1 1 d . . .
H13A H 0.4923 1.4228 0.2218 0.042 Uiso 1 1 calc R . .

loop_
_atom_site_aniso_label
_atom_site_aniso_U_11
_atom_site_aniso_U_22
_atom_site_aniso_U_33
_atom_site_aniso_U_23
_atom_site_aniso_U_13
_atom_site_aniso_U_12
N1 0.0246(6) 0.0297(6) 0.0232(6) 0.0006(4) 0.0096(5) -0.0045(5)
N2 0.0234(6) 0.0306(6) 0.0277(6) 0.0021(5) 0.0119(5) -0.0021(5)
N5 0.0297(6) 0.0385(7) 0.0239(6) -0.0019(5) 0.0099(5) -0.0009(5)
N6 0.0258(6) 0.0334(6) 0.0286(6) -0.0040(5) 0.0126(5) -0.0003(5)
C21 0.0245(7) 0.0320(7) 0.0222(7) -0.0014(6) 0.0103(5) 0.0002(6)
C11 0.0218(7) 0.0335(8) 0.0218(7) 0.0007(6) 0.0064(5) 0.0002(5)
C25 0.0266(7) 0.0383(8) 0.0311(7) -0.0058(6) 0.0152(6) -0.0052(6)
C24 0.0342(8) 0.0377(8) 0.0295(7) 0.0002(6) 0.0150(6) -0.0074(6)
C12 0.0437(8) 0.0366(8) 0.0242(7) -0.0033(6) 0.0140(6) -0.0083(7)
C2 0.0237(7) 0.0392(8) 0.0273(7) 0.0043(6) 0.0097(6) -0.0059(6)
C3 0.0284(7) 0.0294(8) 0.0325(7) 0.0061(6) 0.0140(6) 0.0001(6)
C23 0.0337(8) 0.0370(8) 0.0281(7) 0.0070(6) 0.0098(6) 0.0030(6)
C15 0.0327(8) 0.0429(9) 0.0235(7) 0.0018(6) 0.0133(6) 0.0054(6)
C1 0.0311(7) 0.0281(7) 0.0282(7) 0.0000(6) 0.0125(6) -0.0075(6)
C14 0.0259(7) 0.0393(9) 0.0282(7) 0.0100(6) 0.0105(6) 0.0035(6)
C20 0.0299(7) 0.0332(8) 0.0355(7) 0.0050(6) 0.0164(6) 0.0048(6)
C8 0.0342(8) 0.0267(7) 0.0333(8) -0.0007(6) 0.0173(6) -0.0031(6)
C22 0.0239(7) 0.0402(8) 0.0275(7) 0.0043(6) 0.0101(6) 0.0030(6)
C10 0.0310(7) 0.0342(8) 0.0289(7) -0.0038(6) 0.0120(6) -0.0072(6)
C13 0.0361(8) 0.0336(8) 0.0306(8) 0.0020(6) 0.0089(6) -0.0057(6)

loop_
_atom_type_symbol
_atom_type_description
_atom_type_scat_dispersion_real
_atom_type_scat_dispersion_imag
_atom_type_scat_source
C C 0.0033 0.0016 'International Tables Vol C Tables 4.2.6.8 and 6.1.1.4'
H H 0.0000 0.0000 'International Tables Vol C Tables 4.2.6.8 and 6.1.1.4'
N N 0.0061 0.0033 'International Tables Vol C Tables 4.2.6.8 and 6.1.1.4'

loop_
_geom_angle_atom_site_label_1
_geom_angle_atom_site_label_2
_geom_angle_atom_site_label_3
_geom_angle
_geom_angle_site_symmetry_1
_geom_angle_site_symmetry_3
_geom_angle_publ_flag
C10 N1 C1 109.91(9) . . y
C10 N1 C8 110.55(9) . . y
C1 N1 C8 110.34(9) . . y
C20 N2 C2 109.55(9) . . y
C20 N2 C3 110.09(10) . . y
C2 N2 C3 112.05(9) . . ?
C11 N5 C15 117.27(11) . . ?
C21 N6 C25 117.05(11) . . ?
N6 C21 C22 122.23(11) . . ?
N6 C21 C20 115.98(11) . . ?
C22 C21 C20 121.77(11) . . ?
N5 C11 C12 121.96(11) . . ?
N5 C11 C10 116.48(11) . . ?
C12 C11 C10 121.54(11) . . ?
N6 C25 C24 124.11(12) . . ?
C25 C24 C23 118.21(12) . . ?
C13 C12 C11 119.69(12) . . ?
N2 C2 C1 113.34(10) . . ?
N2 C3 C8 111.87(10) . 3_676 ?
C22 C23 C24 118.93(12) . . ?
N5 C15 C14 124.22(12) . . ?
N1 C1 C2 115.07(10) . . ?
C13 C14 C15 117.77(12) . . ?
N2 C20 C21 113.09(10) . . ?
N1 C8 C3 112.39(10) . 3_676 ?
C23 C22 C21 119.46(11) . . ?
N1 C10 C11 113.01(10) . . ?
C12 C13 C14 119.07(13) . . ?

loop_
_geom_bond_atom_site_label_1
_geom_bond_atom_site_label_2
_geom_bond_distance
_geom_bond_site_symmetry_2
_geom_bond_publ_flag
N1 C10 1.4601(15) . y
N1 C1 1.4692(14) . y
N1 C8 1.4712(15) . y
N2 C20 1.4660(15) . y
N2 C2 1.4668(15) . y
N2 C3 1.4722(15) . y
N5 C11 1.3376(15) . ?
N5 C15 1.3391(15) . ?
N6 C21 1.3433(15) . ?
N6 C25 1.3448(15) . ?
C21 C22 1.3883(17) . ?
C21 C20 1.5049(17) . ?
C11 C12 1.3855(17) . ?
C11 C10 1.5036(17) . ?
C25 C24 1.3727(18) . ?
C24 C23 1.3811(17) . ?
C12 C13 1.3738(17) . ?
C2 C1 1.5191(17) . y
C3 C8 1.5215(17) 3_676 ?
C23 C22 1.3753(17) . ?
C15 C14 1.3789(17) . ?
C14 C13 1.3743(17) . ?
C8 C3 1.5215(17) 3_676 ?
